data_1534680
loop_
_publ_author_name
'Lomnitskaya, Ya.F.'
'Brilyak, M.S.'
'Kuz'ma, Yu.B.'

_publ_section_title
;
 Interaction of zirconium or hafnium with vanadium and phosphorus
;
_journal_name_full 'Izvestiya Akademii Nauk SSSR, Neorganicheskie Materialy'
_journal_page_first 373
_journal_page_last 377
_journal_volume 28
_journal_year 1992
_chemical_formula_sum 'P V Zr'
_chemical_name_systematic 'Zr V P'
_space_group_IT_number 62
_symmetry_space_group_name_Hall '-P 2ac 2n'
_symmetry_space_group_name_H-M 'P n m a'
_cell_angle_alpha 90
_cell_angle_beta 90
_cell_angle_gamma 90
_cell_formula_units_Z 4
_cell_length_a 6.602
_cell_length_b 3.538
_cell_length_c 7.908
_cell_volume 184.714
_citation_journal_id_ASTM IVNMAW
_cod_data_source_file Lomnitskaya_IVNMAW_1992_1249.cif
_cod_data_source_block P1V1Zr1
_cod_original_cell_volume 184.7141
_cod_original_formula_sum 'P1 V1 Zr1'
_cod_database_code 1534680

loop_
_symmetry_equiv_pos_as_xyz
x,y,z
-x+1/2,-y,z+1/2
x+1/2,-y+1/2,-z+1/2
-x,y+1/2,-z
-x,-y,-z
x-1/2,y,-z-1/2
-x-1/2,y-1/2,z-1/2
x,-y-1/2,z

loop_
_atom_site_label
_atom_site_type_symbol
_atom_site_fract_x
_atom_site_fract_y
_atom_site_fract_z
_atom_site_occupancy
_atom_site_U_iso_or_equiv
P1 P 0.765 0.25 0.613 1 0.0
V1 V 0.126 0.25 0.544 1 0.0
Zr1 Zr 0.035 0.25 0.173 1 0.0
